data_7118809
loop_
_publ_author_name
'Ghosh, Chandrani'
'Groy, Thomas L.'
'Bowman, Amanda C.'
'Trovitch, Ryan J.'

_publ_section_title
;
 Two-step C-H, C-P bond activation at an \a-diimine iron dinitrogen
 complex.
;
_journal_issue 24
_journal_name_full 'Chemical communications (Cambridge, England)'
_journal_page_first 4553
_journal_page_last 4556
_journal_paper_doi 10.1039/c5cc09167e
_journal_volume 52
_journal_year 2016
_chemical_formula_moiety 'C34 H38 Br2 Fe N2 P2, 2(C H Cl3)'
_chemical_formula_sum 'C36 H40 Br2 Cl6 Fe N2 P2'
_chemical_formula_weight 991.01
_space_group_crystal_system monoclinic
_space_group_IT_number 14
_space_group_name_Hall '-P 2yn'
_space_group_name_H-M_alt 'P 1 21/n 1'
_symmetry_space_group_name_Hall '-P 2yn'
_symmetry_space_group_name_H-M 'P 1 21/n 1'
_atom_sites_solution_hydrogens geom
_atom_sites_solution_primary direct
_atom_sites_solution_secondary difmap
_audit_update_record
;
2015-08-28 deposited with the CCDC.
2016-02-26 downloaded from the CCDC.
;
_cell_angle_alpha 90
_cell_angle_beta 90.028(3)
_cell_angle_gamma 90
_cell_formula_units_Z 4
_cell_length_a 10.6315(18)
_cell_length_b 25.473(4)
_cell_length_c 14.959(3)
_cell_measurement_reflns_used 9935
_cell_measurement_temperature 123.(2)
_cell_measurement_theta_max 25.5012
_cell_measurement_theta_min 2.3497
_cell_volume 4051.1(12)
_computing_cell_refinement 'SAINT V8.32B (Bruker AXS Inc., 2013)'
_computing_data_collection 'Bruker Instrument Service v2010.9.0.0'
_computing_data_reduction 'SAINT V8.32B (Bruker AXS Inc., 2013)'
_computing_molecular_graphics 'XShell ver. 6.3.1 (Bruker AXS, 2004)'
_computing_publication_material 'Bruker APEX2 v2013.6-2 (Bruker-AXS, 2013)'
_computing_structure_refinement 'SHELXL-2013 (Sheldrick, 2013)'
_computing_structure_solution 'SHELXS-2013 (Sheldrick, 2013)'
_diffrn_ambient_temperature 123.(2)
_diffrn_detector_area_resol_mean 8.3330
_diffrn_measured_fraction_theta_full 1.000
_diffrn_measured_fraction_theta_max 1.000
_diffrn_measurement_device_type 'Bruker Smart APEX'
_diffrn_measurement_method '\w and \f scans'
_diffrn_radiation_monochromator graphite
_diffrn_radiation_type MoK\a
_diffrn_radiation_wavelength 0.71073
_diffrn_reflns_av_R_equivalents 0.0352
_diffrn_reflns_limit_h_max 12
_diffrn_reflns_limit_h_min -12
_diffrn_reflns_limit_k_max 30
_diffrn_reflns_limit_k_min -30
_diffrn_reflns_limit_l_max 18
_diffrn_reflns_limit_l_min -18
_diffrn_reflns_number 33515
_diffrn_reflns_theta_full 25.35
_diffrn_reflns_theta_max 25.35
_diffrn_reflns_theta_min 1.58
_diffrn_source 'fine-focus sealed tube'
_diffrn_source_type 'sealed tube'
_exptl_absorpt_coefficient_mu 2.849
_exptl_absorpt_correction_T_max 0.745
_exptl_absorpt_correction_T_min 0.625
_exptl_absorpt_correction_type multi-scan
_exptl_absorpt_process_details 'SADABS V2012/1 (Bruker AXS Inc.)'
_exptl_crystal_colour 'clear light purple'
_exptl_crystal_density_diffrn 1.625
_exptl_crystal_density_method 'not measured'
_exptl_crystal_description Plate
_exptl_crystal_F_000 1992
_exptl_crystal_size_max 0.215
_exptl_crystal_size_mid 0.176
_exptl_crystal_size_min 0.036
_refine_diff_density_max 0.588
_refine_diff_density_min -0.629
_refine_ls_extinction_method none
_refine_ls_goodness_of_fit_ref 1.031
_refine_ls_hydrogen_treatment constr
_refine_ls_matrix_type full
_refine_ls_number_parameters 445
_refine_ls_number_reflns 7417
_refine_ls_number_restraints 0
_refine_ls_restrained_S_all 1.031
_refine_ls_R_factor_all 0.0382
_refine_ls_R_factor_gt 0.0331
_refine_ls_shift/su_max 0.001
_refine_ls_shift/su_mean 0.000
_refine_ls_structure_factor_coef Fsqd
_refine_ls_weighting_details 'w=1/[\s^2^(Fo^2^)+(0.0428P)^2^+6.8611P] where P=(Fo^2^+2Fc^2^)/3'
_refine_ls_weighting_scheme calc
_refine_ls_wR_factor_gt 0.0817
_refine_ls_wR_factor_ref 0.0840
_reflns_number_gt 6825
_reflns_number_total 7417
_reflns_threshold_expression 'I > 2\s(I)'
_cod_data_source_file c5cc09167e2.cif
_cod_data_source_block Ph2PPrDIFeBr2
_cod_depositor_comments 'Adding full bibliography for 7118809--7118811.cif.'
_cod_database_code 7118809

loop_
_space_group_symop_operation_xyz
'x, y, z'
'-x+1/2, y+1/2, -z+1/2'
'-x, -y, -z'
'x-1/2, -y-1/2, z-1/2'

loop_
_atom_site_type_symbol
_atom_site_label
_atom_site_fract_x
_atom_site_fract_y
_atom_site_fract_z
_atom_site_U_iso_or_equiv
_atom_site_adp_type
_atom_site_calc_flag
_atom_site_refinement_flags_adp
_atom_site_refinement_flags_posn
_atom_site_occupancy
Br Br1 1.04990(4) 0.20801(2) 0.65171(3) 0.01772(10) Uani d . . 1
Br Br2 1.04292(4) 0.28674(2) 0.45509(3) 0.01840(10) Uani d . . 1
Fe Fe1 0.88024(5) 0.24620(2) 0.55542(4) 0.01347(12) Uani d . . 1
P P1 0.88024(10) 0.31884(4) 0.64437(7) 0.0138(2) Uani d . . 1
P P2 0.88694(10) 0.17437(4) 0.46487(8) 0.0156(2) Uani d . . 1
N N1 0.7432(3) 0.22676(13) 0.6342(3) 0.0176(8) Uani d . . 1
N N2 0.7385(4) 0.26306(14) 0.4811(3) 0.0184(8) Uani d . . 1
C C1 0.5090(4) 0.2237(2) 0.6561(4) 0.0362(13) Uani d . . 1
H H1A 0.4702 0.1913 0.6338 0.054 Uiso calc U R 1
H H1B 0.4505 0.253 0.6481 0.054 Uiso calc U R 1
H H1C 0.5288 0.2197 0.7197 0.054 Uiso calc U R 1
C C2 0.6284(4) 0.23442(16) 0.6047(3) 0.0201(10) Uani d . . 1
C C3 0.6268(5) 0.25353(17) 0.5149(3) 0.0219(10) Uani d . . 1
C C4 0.5042(4) 0.2617(2) 0.4678(3) 0.0298(12) Uani d . . 1
H H4A 0.52 0.2726 0.406 0.045 Uiso calc U R 1
H H4B 0.4558 0.2889 0.4987 0.045 Uiso calc U R 1
H H4C 0.4564 0.2288 0.4678 0.045 Uiso calc U R 1
C C5 0.7580(4) 0.21244(17) 0.7295(3) 0.0198(10) Uani d . . 1
H H5A 0.8379 0.1931 0.7381 0.024 Uiso calc U R 1
H H5B 0.6879 0.1893 0.7481 0.024 Uiso calc U R 1
C C6 0.7584(4) 0.26217(18) 0.7866(3) 0.0224(10) Uani d . . 1
H H6A 0.7672 0.2521 0.8503 0.027 Uiso calc U R 1
H H6B 0.6765 0.2802 0.7797 0.027 Uiso calc U R 1
C C7 0.8641(4) 0.30049(17) 0.7623(3) 0.0178(9) Uani d . . 1
H H7A 0.9447 0.2849 0.7821 0.021 Uiso calc U R 1
H H7B 0.8514 0.333 0.7973 0.021 Uiso calc U R 1
C C8 0.7495(4) 0.36328(16) 0.6227(3) 0.0159(9) Uani d . . 1
C C9 0.6656(4) 0.38103(18) 0.6879(3) 0.0219(10) Uani d . . 1
H H9 0.6756 0.3701 0.7482 0.026 Uiso calc U R 1
C C10 0.5670(4) 0.41489(18) 0.6649(3) 0.0262(11) Uani d . . 1
H H10 0.511 0.4275 0.7095 0.031 Uiso calc U R 1
C C11 0.5521(5) 0.4297(2) 0.5779(4) 0.0337(12) Uani d . . 1
H H11 0.484 0.452 0.5621 0.04 Uiso calc U R 1
C C12 0.6340(5) 0.41296(19) 0.5124(3) 0.0308(12) Uani d . . 1
H H12 0.6223 0.4238 0.4522 0.037 Uiso calc U R 1
C C13 0.7340(4) 0.38005(17) 0.5347(3) 0.0247(10) Uani d . . 1
H H13 0.7916 0.3691 0.4899 0.03 Uiso calc U R 1
C C14 1.0143(4) 0.36425(16) 0.6533(3) 0.0168(9) Uani d . . 1
C C15 1.1370(4) 0.34544(16) 0.6431(3) 0.0171(9) Uani d . . 1
H H15 1.1509 0.3097 0.6281 0.02 Uiso calc U R 1
C C16 1.2379(4) 0.37885(18) 0.6549(3) 0.0203(10) Uani d . . 1
H H16 1.3212 0.3661 0.6475 0.024 Uiso calc U R 1
C C17 1.2179(4) 0.43078(18) 0.6775(3) 0.0260(11) Uani d . . 1
H H17 1.2877 0.4536 0.6856 0.031 Uiso calc U R 1
C C18 1.0965(5) 0.44983(18) 0.6883(4) 0.0306(12) Uani d . . 1
H H18 1.0833 0.4855 0.7041 0.037 Uiso calc U R 1
C C19 0.9952(4) 0.41679(18) 0.6762(3) 0.0239(11) Uani d . . 1
H H19 0.9121 0.4298 0.6834 0.029 Uiso calc U R 1
C C20 0.7510(4) 0.27824(18) 0.3851(3) 0.0223(10) Uani d . . 1
H H20A 0.8292 0.2987 0.3764 0.027 Uiso calc U R 1
H H20B 0.6789 0.3005 0.3673 0.027 Uiso calc U R 1
C C21 0.7544(4) 0.22941(19) 0.3276(3) 0.0231(10) Uani d . . 1
H H21A 0.7586 0.2402 0.2641 0.028 Uiso calc U R 1
H H21B 0.6747 0.2099 0.336 0.028 Uiso calc U R 1
C C22 0.8646(4) 0.19212(17) 0.3471(3) 0.0203(9) Uani d . . 1
H H22A 0.943 0.2087 0.3251 0.024 Uiso calc U R 1
H H22B 0.8518 0.1595 0.3123 0.024 Uiso calc U R 1
C C23 0.7606(4) 0.12798(18) 0.4913(4) 0.0242(11) Uani d . . 1
C C24 0.7512(5) 0.10922(18) 0.5773(4) 0.0309(12) Uani d . . 1
H H24 0.8121 0.1195 0.6203 0.037 Uiso calc U R 1
C C25 0.6547(6) 0.0755(2) 0.6027(4) 0.0467(16) Uani d . . 1
H H25 0.65 0.0624 0.662 0.056 Uiso calc U R 1
C C26 0.5658(5) 0.0614(2) 0.5396(5) 0.0450(16) Uani d . . 1
H H26 0.4969 0.0399 0.5566 0.054 Uiso calc U R 1
C C27 0.5756(5) 0.0780(2) 0.4541(5) 0.0420(15) Uani d . . 1
H H27 0.5159 0.0665 0.411 0.05 Uiso calc U R 1
C C28 0.6733(4) 0.11210(18) 0.4282(4) 0.0313(13) Uani d . . 1
H H28 0.6793 0.124 0.3681 0.038 Uiso calc U R 1
C C29 1.0240(4) 0.13102(15) 0.4515(3) 0.0153(9) Uani d . . 1
C C30 1.0068(4) 0.07839(18) 0.4283(4) 0.0272(12) Uani d . . 1
H H30 0.9242 0.0647 0.422 0.033 Uiso calc U R 1
C C31 1.1100(5) 0.04608(18) 0.4143(4) 0.0291(11) Uani d . . 1
H H31 1.0978 0.0102 0.3995 0.035 Uiso calc U R 1
C C32 1.2316(4) 0.06606(18) 0.4219(3) 0.0239(11) Uani d . . 1
H H32 1.3023 0.0443 0.4104 0.029 Uiso calc U R 1
C C33 1.2479(4) 0.11741(17) 0.4459(3) 0.0209(10) Uani d . . 1
H H33 1.3308 0.1309 0.4524 0.025 Uiso calc U R 1
C C34 1.1459(4) 0.15037(16) 0.4610(3) 0.0178(9) Uani d . . 1
H H34 1.1591 0.1859 0.4777 0.021 Uiso calc U R 1
C C1S 0.1614(6) 0.4190(2) 0.4305(4) 0.0453(15) Uani d . . 1
H H1S 0.127 0.4009 0.4846 0.054 Uiso calc U R 1
Cl Cl1 0.0504(2) 0.41488(6) 0.34502(13) 0.0706(6) Uani d . . 1
Cl Cl2 0.1921(2) 0.48384(6) 0.45760(13) 0.0729(6) Uani d . . 1
Cl Cl3 0.30173(16) 0.38709(8) 0.39830(14) 0.0652(5) Uani d . . 1
C C2S 0.1673(5) 0.07788(19) 0.6857(4) 0.0288(11) Uani d . . 1
H H2S 0.1411 0.1022 0.6367 0.035 Uiso calc U R 1
Cl Cl4 0.23090(12) 0.02039(5) 0.63760(9) 0.0340(3) Uani d . . 1
Cl Cl5 0.03491(15) 0.06267(6) 0.75103(11) 0.0506(4) Uani d . . 1
Cl Cl6 0.28208(15) 0.10863(6) 0.74980(15) 0.0644(5) Uani d . . 1

loop_
_atom_site_aniso_label
_atom_site_aniso_U_11
_atom_site_aniso_U_22
_atom_site_aniso_U_33
_atom_site_aniso_U_12
_atom_site_aniso_U_13
_atom_site_aniso_U_23
Br1 0.0167(2) 0.01786(19) 0.0186(2) 0.00183(17) -0.00724(19) -0.00050(17)
Br2 0.0187(2) 0.0195(2) 0.0170(2) -0.00197(17) 0.00032(19) -0.00056(17)
Fe1 0.0114(2) 0.0150(3) 0.0141(3) -0.0004(2) -0.0033(3) -0.0003(2)
P1 0.0115(5) 0.0155(5) 0.0144(5) -0.0009(4) -0.0035(5) -0.0009(4)
P2 0.0115(5) 0.0174(5) 0.0178(6) -0.0004(4) -0.0047(5) -0.0029(4)
N1 0.0195(18) 0.0145(17) 0.019(2) -0.0056(15) -0.0055(16) -0.0009(15)
N2 0.020(2) 0.0175(18) 0.0175(19) 0.0003(15) -0.0058(16) -0.0026(15)
C1 0.018(2) 0.050(3) 0.041(3) -0.009(2) -0.001(2) 0.000(3)
C2 0.013(2) 0.019(2) 0.028(3) -0.0041(19) -0.0045(19) -0.0072(19)
C3 0.015(2) 0.022(2) 0.028(2) 0.0002(19) -0.009(2) -0.0077(19)
C4 0.014(2) 0.051(3) 0.025(3) 0.002(2) -0.0088(19) -0.007(2)
C5 0.017(2) 0.025(2) 0.017(2) -0.0041(19) -0.0016(18) 0.0053(18)
C6 0.019(2) 0.029(2) 0.019(2) -0.004(2) 0.0019(19) 0.004(2)
C7 0.016(2) 0.025(2) 0.012(2) -0.0019(18) -0.0034(18) 0.0023(18)
C8 0.013(2) 0.015(2) 0.019(2) -0.0002(17) -0.0047(17) -0.0006(17)
C9 0.016(2) 0.028(2) 0.022(3) 0.0003(19) -0.0023(19) -0.003(2)
C10 0.015(2) 0.034(3) 0.030(3) 0.0027(19) -0.001(2) 0.000(2)
C11 0.022(2) 0.036(3) 0.043(3) 0.012(2) -0.009(2) 0.003(2)
C12 0.031(3) 0.034(3) 0.028(3) 0.008(2) -0.004(2) 0.006(2)
C13 0.026(2) 0.024(2) 0.024(3) 0.0012(19) -0.004(2) -0.001(2)
C14 0.018(2) 0.018(2) 0.014(2) -0.0052(16) -0.0039(18) -0.0006(18)
C15 0.018(2) 0.0156(19) 0.017(2) 0.0003(17) -0.0027(19) 0.0005(18)
C16 0.017(2) 0.030(2) 0.014(2) 0.0000(18) -0.0061(19) 0.000(2)
C17 0.017(2) 0.025(2) 0.035(3) -0.0050(19) -0.006(2) 0.004(2)
C18 0.027(3) 0.015(2) 0.049(3) -0.004(2) -0.010(2) -0.003(2)
C19 0.016(2) 0.026(2) 0.030(3) 0.0024(18) -0.0031(19) 0.001(2)
C20 0.022(2) 0.028(2) 0.017(2) 0.003(2) -0.0084(19) 0.0029(19)
C21 0.021(2) 0.032(2) 0.017(2) 0.004(2) -0.0055(19) -0.001(2)
C22 0.019(2) 0.025(2) 0.017(2) 0.0018(18) -0.0073(19) -0.0058(19)
C23 0.014(2) 0.016(2) 0.042(3) 0.0038(18) 0.000(2) -0.006(2)
C24 0.033(3) 0.022(2) 0.037(3) -0.006(2) 0.006(2) -0.001(2)
C25 0.062(4) 0.025(3) 0.053(4) -0.002(3) 0.026(3) -0.002(3)
C26 0.024(3) 0.025(3) 0.086(5) -0.013(2) 0.024(3) -0.017(3)
C27 0.020(3) 0.030(3) 0.076(5) -0.001(2) 0.000(3) -0.016(3)
C28 0.015(2) 0.023(2) 0.055(4) -0.0001(19) -0.010(2) -0.008(2)
C29 0.016(2) 0.018(2) 0.012(2) -0.0009(16) 0.0006(18) 0.0008(17)
C30 0.017(2) 0.024(2) 0.040(3) -0.0026(18) -0.008(2) -0.001(2)
C31 0.026(2) 0.017(2) 0.044(3) 0.003(2) -0.003(2) -0.007(2)
C32 0.014(2) 0.028(3) 0.030(3) 0.0061(18) -0.0016(19) 0.001(2)
C33 0.011(2) 0.025(2) 0.026(3) -0.0007(17) -0.0051(19) 0.001(2)
C34 0.018(2) 0.017(2) 0.018(2) 0.0002(17) -0.0040(19) -0.0036(18)
C1S 0.050(4) 0.044(3) 0.041(4) -0.017(3) -0.010(3) 0.001(3)
Cl1 0.0856(13) 0.0473(9) 0.0788(13) -0.0121(9) -0.0466(12) 0.0193(8)
Cl2 0.1160(16) 0.0384(8) 0.0644(12) -0.0091(9) -0.0236(12) -0.0021(8)
Cl3 0.0446(9) 0.0716(11) 0.0794(13) -0.0066(9) 0.0083(9) -0.0133(10)
C2S 0.027(3) 0.025(3) 0.035(3) 0.004(2) -0.007(2) 0.001(2)
Cl4 0.0409(7) 0.0255(6) 0.0356(7) -0.0017(5) -0.0027(6) -0.0052(5)
Cl5 0.0412(8) 0.0586(9) 0.0519(9) 0.0055(7) 0.0119(8) 0.0053(7)
Cl6 0.0483(9) 0.0514(9) 0.0933(14) 0.0012(7) -0.0257(10) -0.0392(10)

loop_
_atom_type_symbol
_atom_type_description
_atom_type_scat_dispersion_real
_atom_type_scat_dispersion_imag
_atom_type_scat_source
C C 0.0033 0.0016 'International Tables Vol C Tables 4.2.6.8 and 6.1.1.4'
H H 0.0000 0.0000 'International Tables Vol C Tables 4.2.6.8 and 6.1.1.4'
N N 0.0061 0.0033 'International Tables Vol C Tables 4.2.6.8 and 6.1.1.4'
P P 0.1023 0.0942 'International Tables Vol C Tables 4.2.6.8 and 6.1.1.4'
Cl Cl 0.1484 0.1585 'International Tables Vol C Tables 4.2.6.8 and 6.1.1.4'
Fe Fe 0.3463 0.8444 'International Tables Vol C Tables 4.2.6.8 and 6.1.1.4'
Br Br -0.2901 2.4595 'International Tables Vol C Tables 4.2.6.8 and 6.1.1.4'

loop_
_geom_angle_atom_site_label_1
_geom_angle_atom_site_label_2
_geom_angle_atom_site_label_3
_geom_angle
N2 Fe1 N1 79.60(15)
N2 Fe1 P2 81.95(11)
N1 Fe1 P2 100.38(11)
N2 Fe1 P1 98.99(11)
N1 Fe1 P1 81.50(11)
P2 Fe1 P1 178.04(5)
N2 Fe1 Br1 169.85(11)
N1 Fe1 Br1 95.31(11)
P2 Fe1 Br1 90.42(4)
P1 Fe1 Br1 88.84(3)
N2 Fe1 Br2 95.87(12)
N1 Fe1 Br2 170.34(11)
P2 Fe1 Br2 87.32(4)
P1 Fe1 Br2 90.87(4)
Br1 Fe1 Br2 90.42(2)
C8 P1 C7 105.0(2)
C8 P1 C14 102.31(19)
C7 P1 C14 99.4(2)
C8 P1 Fe1 113.62(14)
C7 P1 Fe1 110.79(15)
C14 P1 Fe1 123.53(15)
C23 P2 C22 105.7(2)
C23 P2 C29 102.55(19)
C22 P2 C29 98.37(19)
C23 P2 Fe1 111.52(16)
C22 P2 Fe1 111.67(14)
C29 P2 Fe1 124.88(14)
C2 N1 C5 117.4(4)
C2 N1 Fe1 117.2(3)
C5 N1 Fe1 124.7(3)
C3 N2 C20 119.9(4)
C3 N2 Fe1 116.4(3)
C20 N2 Fe1 123.0(3)
C2 C1 H1A 109.5
C2 C1 H1B 109.5
H1A C1 H1B 109.5
C2 C1 H1C 109.5
H1A C1 H1C 109.5
H1B C1 H1C 109.5
N1 C2 C3 112.2(5)
N1 C2 C1 125.7(4)
C3 C2 C1 122.1(4)
N2 C3 C2 114.5(4)
N2 C3 C4 125.5(4)
C2 C3 C4 120.0(5)
C3 C4 H4A 109.5
C3 C4 H4B 109.5
H4A C4 H4B 109.5
C3 C4 H4C 109.5
H4A C4 H4C 109.5
H4B C4 H4C 109.5
N1 C5 C6 109.6(3)
N1 C5 H5A 109.8
C6 C5 H5A 109.8
N1 C5 H5B 109.8
C6 C5 H5B 109.8
H5A C5 H5B 108.2
C5 C6 C7 113.4(4)
C5 C6 H6A 108.9
C7 C6 H6A 108.9
C5 C6 H6B 108.9
C7 C6 H6B 108.9
H6A C6 H6B 107.7
C6 C7 P1 117.4(3)
C6 C7 H7A 108.0
P1 C7 H7A 108.0
C6 C7 H7B 108.0
P1 C7 H7B 108.0
H7A C7 H7B 107.2
C13 C8 C9 119.0(4)
C13 C8 P1 116.7(3)
C9 C8 P1 124.3(3)
C8 C9 C10 120.4(4)
C8 C9 H9 119.8
C10 C9 H9 119.8
C11 C10 C9 119.4(5)
C11 C10 H10 120.3
C9 C10 H10 120.3
C10 C11 C12 121.3(5)
C10 C11 H11 119.3
C12 C11 H11 119.3
C11 C12 C13 119.9(5)
C11 C12 H12 120.1
C13 C12 H12 120.1
C8 C13 C12 120.0(5)
C8 C13 H13 120.0
C12 C13 H13 120.0
C19 C14 C15 119.4(4)
C19 C14 P1 120.5(3)
C15 C14 P1 120.0(3)
C16 C15 C14 120.0(4)
C16 C15 H15 120.0
C14 C15 H15 120.0
C15 C16 C17 120.1(4)
C15 C16 H16 119.9
C17 C16 H16 119.9
C16 C17 C18 120.4(4)
C16 C17 H17 119.8
C18 C17 H17 119.8
C19 C18 C17 119.8(4)
C19 C18 H18 120.1
C17 C18 H18 120.1
C18 C19 C14 120.3(4)
C18 C19 H19 119.9
C14 C19 H19 119.9
N2 C20 C21 109.6(4)
N2 C20 H20A 109.7
C21 C20 H20A 109.7
N2 C20 H20B 109.7
C21 C20 H20B 109.7
H20A C20 H20B 108.2
C20 C21 C22 114.8(4)
C20 C21 H21A 108.6
C22 C21 H21A 108.6
C20 C21 H21B 108.6
C22 C21 H21B 108.6
H21A C21 H21B 107.6
C21 C22 P2 115.7(3)
C21 C22 H22A 108.4
P2 C22 H22A 108.4
C21 C22 H22B 108.4
P2 C22 H22B 108.4
H22A C22 H22B 107.4
C24 C23 C28 119.2(5)
C24 C23 P2 118.6(4)
C28 C23 P2 122.2(4)
C23 C24 C25 121.6(5)
C23 C24 H24 119.2
C25 C24 H24 119.2
C26 C25 C24 118.5(6)
C26 C25 H25 120.7
C24 C25 H25 120.7
C27 C26 C25 120.8(5)
C27 C26 H26 119.6
C25 C26 H26 119.6
C26 C27 C28 120.7(5)
C26 C27 H27 119.6
C28 C27 H27 119.6
C23 C28 C27 119.1(6)
C23 C28 H28 120.5
C27 C28 H28 120.5
C34 C29 C30 119.1(4)
C34 C29 P2 120.9(3)
C30 C29 P2 120.0(3)
C31 C30 C29 120.2(4)
C31 C30 H30 119.9
C29 C30 H30 119.9
C30 C31 C32 120.3(4)
C30 C31 H31 119.8
C32 C31 H31 119.8
C33 C32 C31 119.2(4)
C33 C32 H32 120.4
C31 C32 H32 120.4
C32 C33 C34 121.4(4)
C32 C33 H33 119.3
C34 C33 H33 119.3
C33 C34 C29 119.7(4)
C33 C34 H34 120.1
C29 C34 H34 120.1
Cl2 C1S Cl1 110.9(3)
Cl2 C1S Cl3 110.1(3)
Cl1 C1S Cl3 110.1(3)
Cl2 C1S H1S 108.6
Cl1 C1S H1S 108.6
Cl3 C1S H1S 108.6
Cl6 C2S Cl5 110.8(3)
Cl6 C2S Cl4 109.3(3)
Cl5 C2S Cl4 110.5(3)
Cl6 C2S H2S 108.7
Cl5 C2S H2S 108.7
Cl4 C2S H2S 108.7

loop_
_geom_bond_atom_site_label_1
_geom_bond_atom_site_label_2
_geom_bond_distance
Br1 Fe1 2.5044(7)
Br2 Fe1 2.5125(8)
Fe1 N2 1.921(4)
Fe1 N1 1.939(4)
Fe1 P2 2.2775(13)
Fe1 P1 2.2792(12)
P1 C8 1.822(4)
P1 C7 1.834(4)
P1 C14 1.840(4)
P2 C23 1.833(5)
P2 C22 1.835(5)
P2 C29 1.840(4)
N1 C2 1.312(6)
N1 C5 1.480(6)
N2 C3 1.314(6)
N2 C20 1.493(6)
C1 C2 1.509(7)
C1 H1A 0.98
C1 H1B 0.98
C1 H1C 0.98
C2 C3 1.429(6)
C3 C4 1.496(6)
C4 H4A 0.98
C4 H4B 0.98
C4 H4C 0.98
C5 C6 1.528(6)
C5 H5A 0.99
C5 H5B 0.99
C6 C7 1.532(6)
C6 H6A 0.99
C6 H6B 0.99
C7 H7A 0.99
C7 H7B 0.99
C8 C13 1.393(6)
C8 C9 1.398(6)
C9 C10 1.400(6)
C9 H9 0.95
C10 C11 1.365(7)
C10 H10 0.95
C11 C12 1.378(7)
C11 H11 0.95
C12 C13 1.395(7)
C12 H12 0.95
C13 H13 0.95
C14 C19 1.396(6)
C14 C15 1.398(6)
C15 C16 1.381(6)
C15 H15 0.95
C16 C17 1.382(7)
C16 H16 0.95
C17 C18 1.389(7)
C17 H17 0.95
C18 C19 1.379(6)
C18 H18 0.95
C19 H19 0.95
C20 C21 1.513(7)
C20 H20A 0.99
C20 H20B 0.99
C21 C22 1.536(6)
C21 H21A 0.99
C21 H21B 0.99
C22 H22A 0.99
C22 H22B 0.99
C23 C24 1.376(7)
C23 C28 1.383(7)
C24 C25 1.391(7)
C24 H24 0.95
C25 C26 1.383(9)
C25 H25 0.95
C26 C27 1.350(9)
C26 H26 0.95
C27 C28 1.410(7)
C27 H27 0.95
C28 H28 0.95
C29 C34 1.393(6)
C29 C30 1.397(6)
C30 C31 1.388(7)
C30 H30 0.95
C31 C32 1.393(7)
C31 H31 0.95
C32 C33 1.368(6)
C32 H32 0.95
C33 C34 1.391(6)
C33 H33 0.95
C34 H34 0.95
C1S Cl2 1.732(6)
C1S Cl1 1.742(6)
C1S Cl3 1.766(7)
C1S H1S 1.0
C2S Cl6 1.738(5)
C2S Cl5 1.757(5)
C2S Cl4 1.766(5)
C2S H2S 1.0
